data_2200036
loop_
_publ_author_name
'Coles, Simon J.'
'Hibbs, David E.'
'Hursthouse, Michael B'

_publ_section_title
;
 5-<i>tert</i>-Butylperoxy-5-(oxiran-2-yl)-1-(prop-2-ynyl)pyrrolidin-2-one
;
_journal_issue 1
_journal_name_full 'Acta Crystallographica Section E'
_journal_page_first o66
_journal_page_last o67
_journal_paper_doi 10.1107/S1600536800020018
_journal_volume 57
_journal_year 2001
_chemical_formula_sum 'C13 H19 N O4'
_chemical_formula_weight 253.29
_space_group_IT_number 14
_symmetry_cell_setting monoclinic
_symmetry_space_group_name_Hall '-P 2yab'
_symmetry_space_group_name_H-M 'P 1 21/a 1'
_audit_creation_method 'WinGX routine CIF_UPDATE'
_cell_angle_alpha 90
_cell_angle_beta 112.423(13)
_cell_angle_gamma 90
_cell_formula_units_Z 4
_cell_length_a 10.2870(14)
_cell_length_b 10.729(2)
_cell_length_c 13.1233(13)
_cell_measurement_reflns_used 5318
_cell_measurement_temperature 150(2)
_cell_measurement_theta_max 24.9
_cell_measurement_theta_min 2.5
_cell_volume 1338.9(4)
_computing_cell_refinement MADNES
_computing_data_collection 'MADNES (Pflugrath & Messerschmidt, 1989)'
_computing_data_reduction 'ABSMAD (Karaulov, 1992)'
_computing_molecular_graphics 'CAMERON (Watkin et al., 1993)'
_computing_structure_refinement 'SHELXL93 (Sheldrick, 1993)'
_computing_structure_solution 'SHELXS86 (Sheldrick, 1985)'
_diffrn_measurement_device 'FAST TV area-detector'
_diffrn_measurement_method '\f and \w'
_diffrn_radiation_type MoK\a
_diffrn_radiation_wavelength .71069
_diffrn_reflns_av_R_equivalents .073
_diffrn_reflns_limit_h_max 12
_diffrn_reflns_limit_h_min -11
_diffrn_reflns_limit_k_max 12
_diffrn_reflns_limit_k_min -9
_diffrn_reflns_limit_l_max 14
_diffrn_reflns_limit_l_min -14
_diffrn_reflns_number 5318
_diffrn_reflns_theta_max 24.9
_diffrn_reflns_theta_min 2.5
_exptl_absorpt_coefficient_mu .093
_exptl_absorpt_correction_T_max .989
_exptl_absorpt_correction_T_min .985
_exptl_absorpt_correction_type refdelf
_exptl_absorpt_process_details '(Walker & Stuart, 1983)'
_exptl_crystal_colour colourless
_exptl_crystal_density_diffrn 1.257
_exptl_crystal_description block
_exptl_crystal_F_000 544
_exptl_crystal_size_max .2
_exptl_crystal_size_mid .2
_exptl_crystal_size_min .15
_refine_diff_density_max .23
_refine_diff_density_min -.19
_refine_ls_extinction_method none
_refine_ls_goodness_of_fit_ref .91
_refine_ls_hydrogen_treatment constr
_refine_ls_matrix_type full
_refine_ls_number_parameters 166
_refine_ls_number_reflns 2041
_refine_ls_number_restraints 0
_refine_ls_restrained_S_all .91
_refine_ls_R_factor_gt .040
_refine_ls_shift/su_max .003
_refine_ls_structure_factor_coef Fsqd
_refine_ls_weighting_details 'calc w = 1/[\s^2^(Fo^2^)+(0.0482P)^2^] where P = (Fo^2^+2Fc^2^)/3'
_refine_ls_weighting_scheme calc
_refine_ls_wR_factor_ref .096
_reflns_number_gt 1516
_reflns_number_total 2041
_reflns_threshold_expression I>2\s(I)
_cod_data_source_file cf6025.cif
_cod_data_source_block I
_cod_depositor_comments
;
The following automatic conversions were performed:
'_symmetry_cell_setting' value 'Monoclinic' changed to 'monoclinic'
according to '/home/saulius/struct/CIF-dictionaries/cif_core.dic'
dictionary named 'cif_core.dic' version 2.4.1 from 2010-06-29.

Automatic conversion script
Id: cif_fix_enum 1527 2010-12-29 10:47:43Z saulius 

The following automatic conversions were performed:

'_symmetry_cell_setting' value 'Monoclinic' changed to 'monoclinic'
according to /home/saulius/struct/CIF-dictionaries/cif_core.dic
dictionary named 'cif_core.dic' version 2.4.1 from 2010-06-29.

Automatic conversion script
Id: cif_fix_values 1715 2011-07-08 13:25:40Z adriana 
;
_cod_original_sg_symbol_H-M 'P 21/a'
_cod_database_code 2200036
_cod_database_fobs_code 2200036

loop_
_symmetry_equiv_pos_as_xyz
'x, y, z'
'-x+1/2, y+1/2, -z'
'-x, -y, -z'
'x-1/2, -y-1/2, z'

loop_
_atom_site_label
_atom_site_fract_x
_atom_site_fract_y
_atom_site_fract_z
_atom_site_U_iso_or_equiv
_atom_site_adp_type
_atom_site_calc_flag
_atom_site_refinement_flags
_atom_site_occupancy
_atom_site_disorder_group
_atom_site_type_symbol
N1 .33428(13) .50201(12) .30627(12) .0190(4) Uani d . 1 . N
O1 .57416(12) .51488(11) .38099(10) .0290(4) Uani d . 1 . O
O2 .14074(12) .62273(11) .19129(10) .0255(3) Uani d . 1 . O
O3 .23830(12) .71414(11) .17439(10) .0278(3) Uani d . 1 . O
O4 .01181(12) .53935(11) .36334(11) .0318(4) Uani d . 1 . O
C1 .3271(2) .3980(2) .2334(2) .0273(5) Uani d . 1 . C
H1A .4181 .3880 .2282 .033 Uiso calc R 1 . H
H1B .2593 .4175 .1602 .033 Uiso calc R 1 . H
C2 .2873(2) .2796(2) .2693(2) .0264(5) Uani d . 1 . C
C3 .2535(2) .1852(2) .2981(2) .0364(5) Uani d . 1 . C
H3 .2268 .1107 .3208 .044 Uiso d R 1 . H
C4 .4584(2) .5569(2) .36907(14) .0212(4) Uani d . 1 . C
C5 .4280(2) .6738(2) .41816(15) .0235(4) Uani d . 1 . C
H5A .4534 .7467 .38615 .028 Uiso calc R 1 . H
H5B .4797 .6752 .49731 .028 Uiso calc R 1 . H
C6 .2695(2) .6708(2) .39061(15) .0229(4) Uani d . 1 . C
H6A .2504 .6479 .45502 .028 Uiso calc R 1 . H
H6B .2280 .7518 .36488 .028 Uiso calc R 1 . H
C7 .2102(2) .5729(2) .29977(14) .0208(4) Uani d . 1 . C
C8 .0963(2) .48882(15) .3084(2) .0223(4) Uani d . 1 . C
H8 .0459 .43817 .2431 .027 Uiso calc R 1 . H
C9 .1048(2) .4362(2) .4126(2) .0317(5) Uani d . 1 . C
H9A .0629 .3549 .4114 .038 Uiso calc R 1 . H
H9B .1888 .4529 .4774 .038 Uiso calc R 1 . H
C10 .1530(2) .8031(2) .09353(15) .0224(4) Uani d . 1 . C
C11 .0782(2) .7378(2) -.0160(2) .0354(5) Uani d . 1 . C
H11A .0201 .7966 -.0690 .053 Uiso calc R 1 . H
H11B .0206 .6719 -.0066 .053 Uiso calc R 1 . H
H11C .1464 .7036 -.0416 .053 Uiso calc R 1 . H
C12 .0529(2) .8694(2) .1350(2) .0313(5) Uani d . 1 . C
H12A .0007 .9309 .0821 .047 Uiso calc R 1 . H
H12B .1054 .9092 .2040 .047 Uiso calc R 1 . H
H12C -.0109 .8099 .1451 .047 Uiso calc R 1 . H
C13 .2633(2) .8938(2) .0877(2) .0323(5) Uani d . 1 . C
H13A .2183 .9591 .0363 .048 Uiso calc R 1 . H
H13B .3283 .8506 .0638 .048 Uiso calc R 1 . H
H13C .3131 .9292 .1593 .048 Uiso calc R 1 . H

loop_
_atom_site_aniso_label
_atom_site_aniso_U_11
_atom_site_aniso_U_22
_atom_site_aniso_U_33
_atom_site_aniso_U_12
_atom_site_aniso_U_13
_atom_site_aniso_U_23
N1 .0203(8) .0166(8) .0198(8) -.0004(6) .0074(6) -.0026(6)
O1 .0222(7) .0344(8) .0295(8) .0050(6) .0087(6) .0017(6)
O2 .0234(7) .0265(7) .0232(7) -.0051(6) .0053(5) .0096(6)
O3 .0198(7) .0318(7) .0306(8) .0001(6) .0084(5) .0136(6)
O4 .0306(7) .0284(7) .0427(9) .0031(6) .0209(6) .0029(6)
C1 .0319(11) .0256(11) .0258(11) .0008(9) .0125(8) -.0032(9)
C2 .0268(11) .0218(10) .0271(11) .0012(9) .0064(8) -.0068(9)
C3 .0399(12) .0247(11) .0383(13) -.0042(10) .0079(10) -.0044(10)
C4 .0225(10) .0229(10) .0170(10) .0014(9) .0064(7) .0063(8)
C5 .0252(10) .0187(10) .0237(11) -.0028(8) .0062(8) .0007(8)
C6 .0272(10) .0191(9) .0227(11) .0004(8) .0097(8) .0002(8)
C7 .0217(9) .0185(9) .0212(10) .0021(8) .0069(8) .0042(8)
C8 .0218(9) .0190(9) .0259(11) .0018(8) .0090(8) .0003(8)
C9 .0292(11) .0308(11) .0328(12) -.0021(9) .0094(9) .0107(9)
C10 .0220(10) .0230(10) .0215(10) .0040(8) .0075(8) .0088(8)
C11 .0420(12) .0391(12) .0247(12) -.0020(10) .0124(9) .0037(9)
C12 .0336(11) .0272(11) .0363(13) .0031(9) .0170(9) .0065(9)
C13 .0264(11) .0365(11) .0338(12) .0019(9) .0114(9) .0136(10)

loop_
_atom_type_symbol
_atom_type_description
_atom_type_scat_dispersion_real
_atom_type_scat_dispersion_imag
_atom_type_scat_source
C C .0033 .0016 'International Tables Vol C Tables 4.2.6.8 and 6.1.1.4'
H H 0 0 'International Tables Vol C Tables 4.2.6.8 and 6.1.1.4'
O O .0106 .006 'International Tables Vol C Tables 4.2.6.8 and 6.1.1.4'
N N .0061 .0033 'International Tables Vol C Tables 4.2.6.8 and 6.1.1.4'

loop_
_geom_angle_atom_site_label_1
_geom_angle_atom_site_label_2
_geom_angle_atom_site_label_3
_geom_angle
_geom_angle_publ_flag
C4 N1 C1 122.10(14) ?
C4 N1 C7 114.00(13) yes
C1 N1 C7 122.54(13) ?
C7 O2 O3 106.66(11) yes
C10 O3 O2 106.92(11) yes
C8 O4 C9 60.63(11) yes
N1 C1 C2 113.8(2) yes
C3 C2 C1 179.0(2) ?
O1 C4 N1 124.0(2) ?
O1 C4 C5 127.3(2) ?
N1 C4 C5 108.76(14) yes
C4 C5 C6 105.05(13) yes
C7 C6 C5 105.71(14) yes
O2 C7 N1 110.28(13) ?
O2 C7 C8 100.92(13) ?
N1 C7 C8 111.62(13) ?
O2 C7 C6 114.72(14) ?
N1 C7 C6 103.43(13) ?
C8 C7 C6 116.09(15) ?
O4 C8 C9 60.15(11) yes
O4 C8 C7 116.58(14) ?
C9 C8 C7 122.1(2) ?
O4 C9 C8 59.22(11) ?
O3 C10 C12 110.57(14) ?
O3 C10 C13 101.79(13) ?
C12 C10 C13 109.94(15) ?
O3 C10 C11 109.63(14) ?
C12 C10 C11 112.8(2) ?
C13 C10 C11 111.5(2) ?

loop_
_geom_bond_atom_site_label_1
_geom_bond_atom_site_label_2
_geom_bond_site_symmetry_2
_geom_bond_distance
_geom_bond_publ_flag
N1 C4 . 1.361(2) yes
N1 C1 . 1.453(2) ?
N1 C7 . 1.460(2) yes
O1 C4 . 1.227(2) ?
O2 C7 . 1.431(2) yes
O2 O3 . 1.479(2) yes
O3 C10 . 1.448(2) yes
O4 C8 . 1.431(2) yes
O4 C9 . 1.445(2) yes
C1 C2 . 1.467(3) ?
C2 C3 . 1.179(3) ?
C4 C5 . 1.496(2) yes
C5 C6 . 1.529(2) yes
C6 C7 . 1.530(2) yes
C7 C8 . 1.517(2) ?
C8 C9 . 1.451(3) ?
C10 C12 . 1.513(2) ?
C10 C13 . 1.519(2) ?
C10 C11 . 1.518(3) ?

loop_
_geom_hbond_atom_site_label_D
_geom_hbond_atom_site_label_H
_geom_hbond_atom_site_label_A
_geom_hbond_site_symmetry_A
_geom_hbond_distance_DH
_geom_hbond_distance_HA
_geom_hbond_distance_DA
_geom_hbond_angle_DHA
C12 H12B O1 4_575 .96 2.59 3.387(2) 140.1
C3 H3 O1 4_565 .93 2.42 3.275(3) 152.9
C9 H9B O1 3_666 .97 2.46 3.420(2) 169.1
C5 H5A O4 4_675 .97 2.42 3.348(2) 159.9
